data_1505187
loop_
_publ_author_name
'Wenger, Mazal'
'Bernstein, Joel'

_publ_section_title
;
 Cocrystal Design Gone Awry? A New Dimorphic Hydrate of Oxalic Acid
;
_journal_issue 3
_journal_name_full 'Molecular Pharmaceutics'
_journal_page_first 355
_journal_paper_doi 10.1021/mp070006w
_journal_volume 4
_journal_year 2007
_chemical_formula_sum 'C2 H5 O5.5'
_chemical_formula_weight 117.06
_chemical_name_systematic
; 
 ? 
;
_space_group_IT_number 62
_symmetry_space_group_name_Hall '-P 2ac 2n'
_symmetry_space_group_name_H-M 'P n m a'
_atom_sites_solution_hydrogens geom
_atom_sites_solution_primary direct
_atom_sites_solution_secondary difmap
_audit_creation_method SHELXL-97
_cell_angle_alpha 90.00
_cell_angle_beta 90.00
_cell_angle_gamma 90.00
_cell_formula_units_Z 8
_cell_length_a 11.231(2)
_cell_length_b 12.330(2)
_cell_length_c 6.9082(12)
_cell_measurement_temperature 297(2)
_cell_volume 956.6(3)
_computing_structure_refinement 'SHELXL-97 (Sheldrick, 1997)'
_computing_structure_solution 'SHELXS-97 (Sheldrick, 1990)'
_diffrn_ambient_temperature 297(2)
_diffrn_measured_fraction_theta_full 0.999
_diffrn_measured_fraction_theta_max 0.999
_diffrn_radiation_monochromator graphite
_diffrn_radiation_source 'fine-focus sealed tube'
_diffrn_radiation_type MoK\a
_diffrn_radiation_wavelength 0.71073
_diffrn_reflns_av_R_equivalents 0.0208
_diffrn_reflns_av_sigmaI/netI 0.0113
_diffrn_reflns_limit_h_max 12
_diffrn_reflns_limit_h_min -14
_diffrn_reflns_limit_k_max 16
_diffrn_reflns_limit_k_min -16
_diffrn_reflns_limit_l_max 9
_diffrn_reflns_limit_l_min -9
_diffrn_reflns_number 7556
_diffrn_reflns_theta_full 28.32
_diffrn_reflns_theta_max 28.32
_diffrn_reflns_theta_min 3.30
_exptl_absorpt_coefficient_mu 0.171
_exptl_crystal_density_diffrn 1.626
_exptl_crystal_density_method 'not measured'
_exptl_crystal_F_000 488
_refine_diff_density_max 0.540
_refine_diff_density_min -0.430
_refine_diff_density_rms 0.151
_refine_ls_extinction_method none
_refine_ls_goodness_of_fit_ref 1.073
_refine_ls_hydrogen_treatment mixed
_refine_ls_matrix_type full
_refine_ls_number_parameters 97
_refine_ls_number_reflns 1248
_refine_ls_number_restraints 0
_refine_ls_restrained_S_all 1.073
_refine_ls_R_factor_all 0.0605
_refine_ls_R_factor_gt 0.0571
_refine_ls_shift/su_max 0.105
_refine_ls_shift/su_mean 0.009
_refine_ls_structure_factor_coef Fsqd
_refine_ls_weighting_details 'calc w=1/[\s^2^(Fo^2^)+(0.1095P)^2^+0.7025P] where P=(Fo^2^+2Fc^2^)/3'
_refine_ls_weighting_scheme calc
_refine_ls_wR_factor_gt 0.1745
_refine_ls_wR_factor_ref 0.1795
_reflns_number_gt 1137
_reflns_number_total 1248
_reflns_threshold_expression >2sigma(I)
_cod_data_source_file mp070006wsi20070111_042804.cif
_cod_data_source_block mw0193
_cod_original_formula_sum 'C2 H5 O5.50'
_cod_database_code 1505187

loop_
_symmetry_equiv_pos_as_xyz
'x, y, z'
'-x+1/2, -y, z+1/2'
'-x, y+1/2, -z'
'x+1/2, -y+1/2, -z+1/2'
'-x, -y, -z'
'x-1/2, y, -z-1/2'
'x, -y-1/2, z'
'-x-1/2, y-1/2, z-1/2'

loop_
_atom_site_label
_atom_site_type_symbol
_atom_site_fract_x
_atom_site_fract_y
_atom_site_fract_z
_atom_site_U_iso_or_equiv
_atom_site_adp_type
_atom_site_occupancy
_atom_site_symmetry_multiplicity
_atom_site_calc_flag
_atom_site_refinement_flags
O6 O 0.0542(2) 0.7500 0.5027(3) 0.0447(6) Uani 1 2 d S
O2 O 1.02131(11) 0.39725(10) 0.1619(2) 0.0302(4) Uani 1 1 d .
O3 O 0.79958(11) 0.46990(11) 0.1877(3) 0.0374(4) Uani 1 1 d .
O1 O 1.09000(11) 0.55070(11) 0.2937(2) 0.0338(4) Uani 1 1 d .
O4 O 0.86404(12) 0.62490(12) 0.3165(3) 0.0401(5) Uani 1 1 d .
C2 C 0.88155(13) 0.53574(13) 0.2499(2) 0.0229(4) Uani 1 1 d .
C1 C 1.00919(13) 0.48898(14) 0.2324(2) 0.0218(4) Uani 1 1 d .
O5 O 0.20875(18) 0.2500 0.1481(3) 0.0380(5) Uani 1 2 d S
O7 O 0.6671(2) 0.7500 0.4882(3) 0.0419(6) Uani 1 2 d S
H5 H 0.164(3) 0.301(3) 0.135(5) 0.059(9) Uiso 1 1 d .
H7 H 0.716(3) 0.504(3) 0.205(5) 0.060(9) Uiso 1 1 d .
H11 H 0.146(4) 0.7500 0.536(7) 0.065(13) Uiso 1 2 d S
H10 H 0.018(3) 0.682(3) 0.433(5) 0.067(9) Uiso 1 1 d .
H15 H 0.604(3) 0.682(3) 0.507(6) 0.078(11) Uiso 1 1 d .
H13 H 0.725(5) 0.7500 0.613(9) 0.090(17) Uiso 1 2 d S

loop_
_atom_site_aniso_label
_atom_site_aniso_U_11
_atom_site_aniso_U_22
_atom_site_aniso_U_33
_atom_site_aniso_U_23
_atom_site_aniso_U_13
_atom_site_aniso_U_12
O6 0.0485(13) 0.0403(12) 0.0453(12) 0.000 -0.0066(10) 0.000
O2 0.0202(6) 0.0233(7) 0.0472(8) -0.0053(5) 0.0011(5) 0.0044(4)
O3 0.0135(6) 0.0294(7) 0.0693(11) -0.0138(6) -0.0015(5) 0.0003(5)
O1 0.0142(6) 0.0313(7) 0.0560(9) -0.0097(6) -0.0029(5) 0.0001(5)
O4 0.0214(7) 0.0282(8) 0.0706(11) -0.0179(7) 0.0001(6) 0.0043(5)
C2 0.0141(7) 0.0216(7) 0.0329(8) -0.0008(6) 0.0009(6) 0.0008(5)
C1 0.0138(7) 0.0224(8) 0.0291(8) 0.0018(6) 0.0009(5) 0.0021(5)
O5 0.0219(9) 0.0299(10) 0.0623(14) 0.000 -0.0049(9) 0.000
O7 0.0360(11) 0.0390(11) 0.0508(13) 0.000 0.0053(9) 0.000

loop_
_atom_type_symbol
_atom_type_description
_atom_type_scat_dispersion_real
_atom_type_scat_dispersion_imag
_atom_type_scat_source
C C 0.0033 0.0016 'International Tables Vol C Tables 4.2.6.8 and 6.1.1.4'
H H 0.0000 0.0000 'International Tables Vol C Tables 4.2.6.8 and 6.1.1.4'
O O 0.0106 0.0060 'International Tables Vol C Tables 4.2.6.8 and 6.1.1.4'

loop_
_geom_angle_atom_site_label_1
_geom_angle_atom_site_label_2
_geom_angle_atom_site_label_3
_geom_angle
H11 O6 H10 118(2)
C2 O3 H7 110.6(19)
O4 C2 O3 125.37(15)
O4 C2 C1 121.26(15)
O3 C2 C1 113.37(14)
O2 C1 O1 127.26(15)
O2 C1 C2 118.15(14)
O1 C1 C2 114.58(14)
H15 O7 H13 107(3)

loop_
_geom_bond_atom_site_label_1
_geom_bond_atom_site_label_2
_geom_bond_distance
O6 H11 1.06(5)
O6 H10 1.05(3)
O2 C1 1.239(2)
O3 C2 1.300(2)
O3 H7 1.04(3)
O1 C1 1.258(2)
O4 C2 1.208(2)
C2 C1 1.550(2)
O5 H5 0.81(3)
O7 H15 1.11(4)
O7 H13 1.08(6)

loop_
_geom_torsion_atom_site_label_1
_geom_torsion_atom_site_label_2
_geom_torsion_atom_site_label_3
_geom_torsion_atom_site_label_4
_geom_torsion
O4 C2 C1 O2 -179.61(17)
O3 C2 C1 O2 0.6(2)
O4 C2 C1 O1 0.5(3)
O3 C2 C1 O1 -179.26(16)

loop_
_cod_related_entry_id
_cod_related_entry_code
_cod_related_entry_database
1 55303 ChemSpider
